data_7017583
loop_
_publ_author_name
'Ma, Lu-Fang'
'Zhao, Jun-Wei'
'Han, Min-Le'
'Wang, Li-Ya'
'Du, Miao'

_publ_section_title
;
 Two novel 3-D coordination polymers with 5-methoxyisophthalate and
 flexible N-donor co-ligands showing pentanuclear or alternate
 mono/binuclear Cu(ii) units.
;
_journal_issue 7
_journal_name_full 'Dalton transactions (Cambridge, England : 2003)'
_journal_page_first 2078
_journal_page_last 2083
_journal_paper_doi 10.1039/c1dt11206f
_journal_volume 41
_journal_year 2012
_chemical_formula_sum 'C54 H50 Cu5 N8 O22'
_chemical_formula_weight 1480.72
_chemical_name_systematic
;

?

;
_space_group_IT_number 14
_symmetry_cell_setting monoclinic
_symmetry_space_group_name_Hall '-P 2yn'
_symmetry_space_group_name_H-M 'P 1 21/n 1'
_atom_sites_solution_hydrogens geom
_atom_sites_solution_primary direct
_atom_sites_solution_secondary difmap
_audit_creation_method SHELXL-97
_cell_angle_alpha 90.00
_cell_angle_beta 109.9670(10)
_cell_angle_gamma 90.00
_cell_formula_units_Z 2
_cell_length_a 14.8070(12)
_cell_length_b 12.1079(10)
_cell_length_c 17.1135(14)
_cell_measurement_reflns_used 8694
_cell_measurement_temperature 296(2)
_cell_measurement_theta_max 28.16
_cell_measurement_theta_min 2.53
_cell_volume 2883.7(4)
_computing_cell_refinement 'Bruker SMART'
_computing_data_collection 'Bruker SMART'
_computing_data_reduction 'Bruker SAINT'
_computing_molecular_graphics 'Bruker SHELXTL'
_computing_publication_material 'Bruker SHELXTL'
_computing_structure_refinement 'SHELXL-97 (Sheldrick, 1997)'
_computing_structure_solution 'SHELXS-97 (Sheldrick, 1990)'
_diffrn_ambient_temperature 296(2)
_diffrn_measured_fraction_theta_full 0.994
_diffrn_measured_fraction_theta_max 0.994
_diffrn_measurement_device_type 'CCD area detector'
_diffrn_measurement_method 'phi and omega scans'
_diffrn_radiation_monochromator graphite
_diffrn_radiation_source 'fine-focus sealed tube'
_diffrn_radiation_type MoK\a
_diffrn_radiation_wavelength 0.71073
_diffrn_reflns_av_R_equivalents 0.0214
_diffrn_reflns_av_sigmaI/netI 0.0199
_diffrn_reflns_limit_h_max 17
_diffrn_reflns_limit_h_min -17
_diffrn_reflns_limit_k_max 14
_diffrn_reflns_limit_k_min -14
_diffrn_reflns_limit_l_max 20
_diffrn_reflns_limit_l_min -20
_diffrn_reflns_number 19650
_diffrn_reflns_theta_full 25.50
_diffrn_reflns_theta_max 25.50
_diffrn_reflns_theta_min 2.30
_diffrn_standards_decay_% 0
_diffrn_standards_interval_count 0
_diffrn_standards_interval_time 0
_diffrn_standards_number 0
_exptl_absorpt_coefficient_mu 1.902
_exptl_absorpt_correction_T_max 0.5901
_exptl_absorpt_correction_T_min 0.5242
_exptl_absorpt_correction_type multi-scan
_exptl_absorpt_process_details sadabs
_exptl_crystal_colour green
_exptl_crystal_density_diffrn 1.705
_exptl_crystal_density_method 'not measured'
_exptl_crystal_description block
_exptl_crystal_F_000 1502
_exptl_crystal_size_max 0.39
_exptl_crystal_size_mid 0.35
_exptl_crystal_size_min 0.31
_refine_diff_density_max 0.979
_refine_diff_density_min -0.798
_refine_diff_density_rms 0.065
_refine_ls_extinction_method none
_refine_ls_goodness_of_fit_ref 1.037
_refine_ls_hydrogen_treatment constr
_refine_ls_matrix_type full
_refine_ls_number_parameters 405
_refine_ls_number_reflns 5336
_refine_ls_number_restraints 21
_refine_ls_restrained_S_all 1.131
_refine_ls_R_factor_all 0.0356
_refine_ls_R_factor_gt 0.0297
_refine_ls_shift/su_max 0.001
_refine_ls_shift/su_mean 0.000
_refine_ls_structure_factor_coef Fsqd
_refine_ls_weighting_details 'calc w=1/[\s^2^(Fo^2^)+(0.0332P)^2^+4.0580P] where P=(Fo^2^+2Fc^2^)/3'
_refine_ls_weighting_scheme calc
_refine_ls_wR_factor_gt 0.0733
_refine_ls_wR_factor_ref 0.0767
_reflns_number_gt 4680
_reflns_number_total 5336
_reflns_threshold_expression >2sigma(I)
_cod_data_source_file c1dt11206f.txt
_cod_data_source_block 1
_cod_depositor_comments
;
The following automatic conversions were performed:

'_symmetry_cell_setting' value 'Monoclinic' changed to 'monoclinic'
according to /home/saulius/struct/CIF-dictionaries/cif_core.dic
dictionary named 'cif_core.dic' version 2.4.1 from 2010-06-29.

Automatic conversion script
Id: cif_fix_values 1715 2011-07-08 13:25:40Z adriana 
;
_cod_original_sg_symbol_H-M P2(1)/n
_cod_database_code 7017583

loop_
_symmetry_equiv_pos_as_xyz
'x, y, z'
'-x+1/2, y+1/2, -z+1/2'
'-x, -y, -z'
'x-1/2, -y-1/2, z-1/2'

loop_
_atom_site_label
_atom_site_type_symbol
_atom_site_fract_x
_atom_site_fract_y
_atom_site_fract_z
_atom_site_U_iso_or_equiv
_atom_site_adp_type
_atom_site_occupancy
_atom_site_symmetry_multiplicity
_atom_site_calc_flag
_atom_site_refinement_flags
Cu1 Cu 0.5000 1.0000 0.0000 0.01725(11) Uani 1 2 d S
Cu2 Cu 0.42524(3) 0.77943(3) 0.05616(2) 0.02377(10) Uani 1 1 d .
Cu3 Cu 0.46917(2) 0.98151(3) 0.17945(2) 0.02555(10) Uani 1 1 d .
N1 N 0.51963(19) 0.6576(2) 0.06866(16) 0.0345(6) Uani 1 1 d .
N2 N 0.6310(2) 0.5563(2) 0.0457(2) 0.0439(7) Uani 1 1 d .
N3 N 0.51701(19) 1.0256(2) 0.29870(15) 0.0343(6) Uani 1 1 d .
N4 N 0.6097(2) 1.1074(2) 0.41276(16) 0.0409(7) Uani 1 1 d .
O1 O 0.60064(14) 0.92804(18) 0.19967(12) 0.0299(5) Uani 1 1 d .
O2 O 0.61628(14) 0.92121(17) 0.07370(11) 0.0276(5) Uani 1 1 d .
O3 O 0.97076(15) 0.64817(17) 0.40080(12) 0.0292(5) Uani 1 1 d .
O4 O 0.86127(15) 0.74132(17) 0.43750(12) 0.0294(5) Uani 1 1 d .
O5 O 0.97083(16) 0.8808(2) 0.15004(15) 0.0506(7) Uani 1 1 d .
O6 O 0.34550(16) 1.0391(2) 0.17650(13) 0.0470(7) Uani 1 1 d .
O7 O 0.25717(16) 1.0279(2) 0.04246(13) 0.0485(7) Uani 1 1 d .
O8 O 0.19467(18) 1.1809(2) 0.37796(14) 0.0496(6) Uani 1 1 d .
O9 O 0.05981(17) 1.27533(18) 0.32628(13) 0.0363(5) Uani 1 1 d .
O10 O -0.06054(18) 1.1790(2) 0.02052(16) 0.0534(6) Uani 1 1 d U
O11 O 0.42206(12) 0.94018(15) 0.06130(10) 0.0185(4) Uani 1 1 d .
H11D H 0.3556 0.9657 0.0356 0.022 Uiso 1 1 calc R
C1 C 0.74742(19) 0.8653(2) 0.19114(16) 0.0223(6) Uani 1 1 d .
C2 C 0.8153(2) 0.8886(3) 0.15396(17) 0.0274(6) Uani 1 1 d .
H2 H 0.7975 0.9271 0.1040 0.033 Uiso 1 1 calc R
C3 C 0.9101(2) 0.8541(3) 0.19168(18) 0.0304(7) Uani 1 1 d .
C4 C 0.9362(2) 0.7946(2) 0.26548(18) 0.0267(6) Uani 1 1 d .
H4 H 0.9991 0.7699 0.2899 0.032 Uiso 1 1 calc R
C5 C 0.8679(2) 0.7718(2) 0.30284(16) 0.0218(6) Uani 1 1 d .
C6 C 0.77370(19) 0.8073(2) 0.26661(16) 0.0219(6) Uani 1 1 d .
H6 H 0.7285 0.7929 0.2920 0.026 Uiso 1 1 calc R
C7 C 0.64596(19) 0.9080(2) 0.15092(16) 0.0208(6) Uani 1 1 d .
C8 C 0.90247(19) 0.7132(2) 0.38589(17) 0.0219(6) Uani 1 1 d .
C9 C 1.0702(2) 0.8550(4) 0.1873(2) 0.0558(11) Uani 1 1 d .
H9A H 1.0968 0.8961 0.2380 0.084 Uiso 1 1 calc R
H9B H 1.1033 0.8743 0.1497 0.084 Uiso 1 1 calc R
H9C H 1.0775 0.7774 0.1992 0.084 Uiso 1 1 calc R
C10 C 0.1864(2) 1.1056(3) 0.13430(18) 0.0280(6) Uani 1 1 d .
C11 C 0.1971(2) 1.1391(3) 0.21504(18) 0.0304(7) Uani 1 1 d .
H11 H 0.2554 1.1293 0.2579 0.037 Uiso 1 1 calc R
C12 C 0.1200(2) 1.1870(3) 0.23072(18) 0.0287(6) Uani 1 1 d .
C13 C 0.0331(2) 1.2031(3) 0.16706(19) 0.0341(7) Uani 1 1 d .
H13 H -0.0176 1.2373 0.1778 0.041 Uiso 1 1 calc R
C14 C 0.0224(2) 1.1679(3) 0.0873(2) 0.0380(6) Uani 1 1 d U
C15 C 0.0985(2) 1.1186(3) 0.07081(18) 0.0310(7) Uani 1 1 d .
H15 H 0.0908 1.0944 0.0173 0.037 Uiso 1 1 calc R
C16 C 0.2685(2) 1.0535(3) 0.11497(18) 0.0301(7) Uani 1 1 d .
C17 C 0.1281(2) 1.2165(3) 0.31822(19) 0.0311(7) Uani 1 1 d .
C18 C -0.1440(3) 1.2148(4) 0.0365(3) 0.0592(9) Uani 1 1 d U
H18A H -0.1565 1.1657 0.0757 0.089 Uiso 1 1 calc R
H18B H -0.1979 1.2146 -0.0144 0.089 Uiso 1 1 calc R
H18C H -0.1339 1.2882 0.0590 0.089 Uiso 1 1 calc R
C19 C 0.5718(3) 0.6049(3) 0.1407(2) 0.0490(9) Uani 1 1 d .
H19 H 0.5618 0.6113 0.1913 0.059 Uiso 1 1 calc R
C20 C 0.6397(3) 0.5428(3) 0.1268(3) 0.0571(11) Uani 1 1 d .
H20 H 0.6845 0.4985 0.1655 0.069 Uiso 1 1 calc R
C21 C 0.5580(3) 0.6258(3) 0.0130(2) 0.0428(8) Uani 1 1 d .
H21 H 0.5367 0.6491 -0.0421 0.051 Uiso 1 1 calc R
C22 C 0.6891(3) 0.5035(3) 0.0019(3) 0.0568(11) Uani 1 1 d .
H22A H 0.6478 0.4575 -0.0424 0.068 Uiso 1 1 calc R
H22B H 0.7365 0.4559 0.0403 0.068 Uiso 1 1 calc R
C23 C 0.4666(3) 1.0367(4) 0.3524(2) 0.0510(10) Uani 1 1 d .
H23 H 0.4036 1.0139 0.3421 0.061 Uiso 1 1 calc R
C24 C 0.5238(3) 1.0860(4) 0.4228(2) 0.0565(11) Uani 1 1 d .
H24 H 0.5075 1.1024 0.4694 0.068 Uiso 1 1 calc R
C25 C 0.6021(2) 1.0694(3) 0.33734(19) 0.0371(8) Uani 1 1 d .
H25 H 0.6510 1.0734 0.3149 0.044 Uiso 1 1 calc R
C26 C 0.6935(3) 1.1640(3) 0.4716(2) 0.0493(9) Uani 1 1 d .
H26A H 0.6713 1.2209 0.5006 0.059 Uiso 1 1 calc R
H26B H 0.7293 1.1999 0.4406 0.059 Uiso 1 1 calc R
C27 C 0.7599(3) 1.0862(4) 0.5348(2) 0.0550(10) Uani 1 1 d .
H27A H 0.8078 1.1296 0.5764 0.066 Uiso 1 1 calc R
H27B H 0.7228 1.0464 0.5626 0.066 Uiso 1 1 calc R

loop_
_atom_site_aniso_label
_atom_site_aniso_U_11
_atom_site_aniso_U_22
_atom_site_aniso_U_33
_atom_site_aniso_U_23
_atom_site_aniso_U_13
_atom_site_aniso_U_12
Cu1 0.0157(2) 0.0228(2) 0.0126(2) 0.00339(17) 0.00398(18) 0.00143(18)
Cu2 0.0312(2) 0.02353(19) 0.01693(18) -0.00022(13) 0.00875(15) -0.00249(14)
Cu3 0.02108(18) 0.0398(2) 0.01439(18) -0.00356(14) 0.00427(14) 0.00744(15)
N1 0.0377(15) 0.0294(14) 0.0328(14) 0.0029(11) 0.0073(12) 0.0048(12)
N2 0.0380(16) 0.0304(15) 0.060(2) -0.0011(14) 0.0121(15) 0.0062(13)
N3 0.0298(14) 0.0529(17) 0.0191(13) -0.0031(12) 0.0070(11) 0.0079(12)
N4 0.0389(16) 0.0525(18) 0.0260(14) -0.0095(13) 0.0043(12) 0.0079(14)
O1 0.0226(10) 0.0493(13) 0.0172(10) 0.0045(9) 0.0059(8) 0.0116(9)
O2 0.0236(10) 0.0418(12) 0.0162(10) 0.0067(8) 0.0053(8) 0.0112(9)
O3 0.0293(11) 0.0311(11) 0.0254(11) 0.0098(9) 0.0069(9) 0.0096(9)
O4 0.0322(11) 0.0376(12) 0.0180(10) 0.0059(9) 0.0080(9) 0.0088(9)
O5 0.0286(12) 0.087(2) 0.0405(14) 0.0284(13) 0.0179(11) 0.0085(12)
O6 0.0272(12) 0.0874(19) 0.0226(11) -0.0111(12) 0.0036(10) 0.0218(12)
O7 0.0316(12) 0.092(2) 0.0211(12) -0.0043(12) 0.0085(10) 0.0242(13)
O8 0.0475(15) 0.0731(18) 0.0230(12) -0.0024(12) 0.0052(11) 0.0123(13)
O9 0.0507(14) 0.0380(13) 0.0253(11) -0.0037(9) 0.0195(10) 0.0098(11)
O10 0.0453(9) 0.0693(11) 0.0435(9) -0.0027(8) 0.0123(7) 0.0130(8)
O11 0.0179(9) 0.0233(9) 0.0145(9) 0.0008(7) 0.0059(7) 0.0019(7)
C1 0.0214(14) 0.0255(14) 0.0177(13) -0.0009(11) 0.0036(11) 0.0036(11)
C2 0.0281(15) 0.0347(16) 0.0179(14) 0.0082(12) 0.0059(12) 0.0047(13)
C3 0.0275(15) 0.0413(18) 0.0248(15) 0.0065(13) 0.0120(13) 0.0012(13)
C4 0.0188(13) 0.0355(16) 0.0233(15) 0.0041(12) 0.0040(12) 0.0058(12)
C5 0.0236(14) 0.0224(14) 0.0167(13) 0.0015(11) 0.0035(11) 0.0022(11)
C6 0.0228(14) 0.0249(14) 0.0183(14) 0.0019(11) 0.0073(11) 0.0020(11)
C7 0.0214(13) 0.0216(13) 0.0180(14) 0.0026(10) 0.0049(11) 0.0029(11)
C8 0.0204(13) 0.0221(14) 0.0188(14) 0.0021(11) 0.0011(11) -0.0019(11)
C9 0.0294(18) 0.088(3) 0.053(2) 0.019(2) 0.0185(17) 0.0032(19)
C10 0.0265(15) 0.0357(16) 0.0233(15) -0.0007(12) 0.0103(12) 0.0058(13)
C11 0.0244(15) 0.0436(18) 0.0214(15) -0.0022(13) 0.0053(12) 0.0059(13)
C12 0.0302(15) 0.0350(16) 0.0216(15) -0.0021(12) 0.0096(13) 0.0040(13)
C13 0.0293(16) 0.0472(19) 0.0280(16) 0.0003(14) 0.0124(14) 0.0139(14)
C14 0.0400(9) 0.0411(11) 0.0340(10) -0.0012(9) 0.0142(7) 0.0025(9)
C15 0.0306(16) 0.0436(18) 0.0188(14) -0.0017(13) 0.0086(13) 0.0059(14)
C16 0.0255(15) 0.0441(18) 0.0215(15) 0.0002(13) 0.0090(13) 0.0068(13)
C17 0.0376(17) 0.0337(17) 0.0239(16) -0.0043(13) 0.0129(14) 0.0003(14)
C18 0.0498(10) 0.0668(14) 0.0605(13) -0.0032(10) 0.0184(9) 0.0124(10)
C19 0.052(2) 0.049(2) 0.043(2) 0.0169(17) 0.0122(18) 0.0088(18)
C20 0.052(2) 0.047(2) 0.067(3) 0.026(2) 0.012(2) 0.0154(19)
C21 0.042(2) 0.043(2) 0.0375(19) -0.0017(15) 0.0071(16) 0.0120(16)
C22 0.041(2) 0.042(2) 0.083(3) -0.022(2) 0.016(2) 0.0038(17)
C23 0.0368(19) 0.088(3) 0.0304(19) -0.0107(19) 0.0148(16) 0.001(2)
C24 0.050(2) 0.092(3) 0.0305(19) -0.015(2) 0.0183(18) 0.006(2)
C25 0.0342(18) 0.052(2) 0.0232(16) -0.0024(14) 0.0075(14) 0.0059(15)
C26 0.049(2) 0.049(2) 0.041(2) -0.0160(17) 0.0041(17) 0.0021(18)
C27 0.043(2) 0.077(3) 0.037(2) 0.0082(19) 0.0023(17) -0.010(2)

loop_
_atom_type_symbol
_atom_type_description
_atom_type_scat_dispersion_real
_atom_type_scat_dispersion_imag
_atom_type_scat_source
C C 0.0033 0.0016 'International Tables Vol C Tables 4.2.6.8 and 6.1.1.4'
H H 0.0000 0.0000 'International Tables Vol C Tables 4.2.6.8 and 6.1.1.4'
N N 0.0061 0.0033 'International Tables Vol C Tables 4.2.6.8 and 6.1.1.4'
O O 0.0106 0.0060 'International Tables Vol C Tables 4.2.6.8 and 6.1.1.4'
Cu Cu 0.3201 1.2651 'International Tables Vol C Tables 4.2.6.8 and 6.1.1.4'

loop_
_geom_angle_atom_site_label_1
_geom_angle_atom_site_label_2
_geom_angle_atom_site_label_3
_geom_angle
_geom_angle_site_symmetry_1
_geom_angle_site_symmetry_3
O11 Cu1 O11 180.00(7) . 3_675
O11 Cu1 O2 88.63(8) . 3_675
O11 Cu1 O2 91.37(8) 3_675 3_675
O11 Cu1 O2 91.37(8) . .
O11 Cu1 O2 88.63(8) 3_675 .
O2 Cu1 O2 180.0 3_675 .
O11 Cu1 O3 83.92(7) . 2_655
O11 Cu1 O3 96.08(7) 3_675 2_655
O2 Cu1 O3 89.89(8) 3_675 2_655
O2 Cu1 O3 90.11(8) . 2_655
O11 Cu1 O3 96.08(7) . 4_575
O11 Cu1 O3 83.92(7) 3_675 4_575
O2 Cu1 O3 90.11(8) 3_675 4_575
O2 Cu1 O3 89.89(8) . 4_575
O3 Cu1 O3 180.00(6) 2_655 4_575
O4 Cu2 O9 156.86(9) 4_575 2_545
O4 Cu2 O11 99.54(8) 4_575 .
O9 Cu2 O11 88.55(8) 2_545 .
O4 Cu2 N1 95.18(10) 4_575 .
O9 Cu2 N1 92.42(10) 2_545 .
O11 Cu2 N1 139.56(10) . .
O6 Cu3 O11 93.69(8) . .
O6 Cu3 O1 171.74(9) . .
O11 Cu3 O1 94.56(8) . .
O6 Cu3 N3 86.14(10) . .
O11 Cu3 N3 179.18(10) . .
O1 Cu3 N3 85.62(9) . .
C21 N1 C19 105.3(3) . .
C21 N1 Cu2 126.6(2) . .
C19 N1 Cu2 126.9(2) . .
C21 N2 C20 106.5(3) . .
C21 N2 C22 126.5(3) . .
C20 N2 C22 127.0(3) . .
C25 N3 C23 105.6(3) . .
C25 N3 Cu3 124.5(2) . .
C23 N3 Cu3 128.9(2) . .
C25 N4 C24 106.3(3) . .
C25 N4 C26 126.3(3) . .
C24 N4 C26 127.3(3) . .
C7 O1 Cu3 131.75(18) . .
C7 O2 Cu1 130.11(17) . .
C8 O3 Cu1 123.89(18) . 2_645
C8 O4 Cu2 120.69(18) . 4_676
C3 O5 C9 118.7(3) . .
C16 O6 Cu3 129.85(19) . .
C17 O9 Cu2 108.04(19) . 2
C14 O10 C18 117.4(3) . .
Cu1 O11 Cu2 108.63(8) . .
Cu1 O11 Cu3 113.11(9) . .
Cu2 O11 Cu3 107.16(8) . .
Cu1 O11 H11D 109.3 . .
Cu2 O11 H11D 109.3 . .
Cu3 O11 H11D 109.3 . .
C2 C1 C6 120.4(2) . .
C2 C1 C7 118.9(2) . .
C6 C1 C7 120.6(2) . .
C1 C2 C3 119.9(3) . .
C1 C2 H2 120.0 . .
C3 C2 H2 120.0 . .
O5 C3 C4 124.7(3) . .
O5 C3 C2 115.3(3) . .
C4 C3 C2 120.0(3) . .
C3 C4 C5 119.9(3) . .
C3 C4 H4 120.1 . .
C5 C4 H4 120.1 . .
C6 C5 C4 120.6(2) . .
C6 C5 C8 122.1(2) . .
C4 C5 C8 117.2(2) . .
C5 C6 C1 119.1(2) . .
C5 C6 H6 120.4 . .
C1 C6 H6 120.4 . .
O2 C7 O1 126.8(2) . .
O2 C7 C1 117.4(2) . .
O1 C7 C1 115.8(2) . .
O3 C8 O4 125.1(3) . .
O3 C8 C5 118.9(2) . .
O4 C8 C5 115.8(2) . .
O5 C9 H9A 109.5 . .
O5 C9 H9B 109.5 . .
H9A C9 H9B 109.5 . .
O5 C9 H9C 109.5 . .
H9A C9 H9C 109.5 . .
H9B C9 H9C 109.5 . .
C15 C10 C11 120.0(3) . .
C15 C10 C16 119.1(3) . .
C11 C10 C16 120.9(3) . .
C12 C11 C10 119.4(3) . .
C12 C11 H11 120.3 . .
C10 C11 H11 120.3 . .
C13 C12 C11 120.7(3) . .
C13 C12 C17 119.1(3) . .
C11 C12 C17 120.0(3) . .
C12 C13 C14 119.7(3) . .
C12 C13 H13 120.2 . .
C14 C13 H13 120.2 . .
O10 C14 C13 124.1(3) . .
O10 C14 C15 115.6(3) . .
C13 C14 C15 120.3(3) . .
C14 C15 C10 119.9(3) . .
C14 C15 H15 120.0 . .
C10 C15 H15 120.0 . .
O7 C16 O6 125.0(3) . .
O7 C16 C10 119.0(3) . .
O6 C16 C10 116.0(3) . .
O8 C17 O9 122.8(3) . .
O8 C17 C12 120.9(3) . .
O9 C17 C12 116.2(3) . .
O10 C18 H18A 109.5 . .
O10 C18 H18B 109.5 . .
H18A C18 H18B 109.5 . .
O10 C18 H18C 109.5 . .
H18A C18 H18C 109.5 . .
H18B C18 H18C 109.5 . .
C20 C19 N1 109.2(4) . .
C20 C19 H19 125.4 . .
N1 C19 H19 125.4 . .
C19 C20 N2 107.3(3) . .
C19 C20 H20 126.3 . .
N2 C20 H20 126.3 . .
N1 C21 N2 111.6(3) . .
N1 C21 H21 124.2 . .
N2 C21 H21 124.2 . .
N2 C22 C27 112.7(3) . 2_645
N2 C22 H22A 109.1 . .
C27 C22 H22A 109.1 2_645 .
N2 C22 H22B 109.1 . .
C27 C22 H22B 109.1 2_645 .
H22A C22 H22B 107.8 . .
C24 C23 N3 108.7(3) . .
C24 C23 H23 125.6 . .
N3 C23 H23 125.6 . .
C23 C24 N4 107.4(3) . .
C23 C24 H24 126.3 . .
N4 C24 H24 126.3 . .
N3 C25 N4 111.9(3) . .
N3 C25 H25 124.1 . .
N4 C25 H25 124.1 . .
N4 C26 C27 112.8(3) . .
N4 C26 H26A 109.0 . .
C27 C26 H26A 109.0 . .
N4 C26 H26B 109.0 . .
C27 C26 H26B 109.0 . .
H26A C26 H26B 107.8 . .
C22 C27 C26 114.2(3) 2_655 .
C22 C27 H27A 108.7 2_655 .
C26 C27 H27A 108.7 . .
C22 C27 H27B 108.7 2_655 .
C26 C27 H27B 108.7 . .
H27A C27 H27B 107.6 . .

loop_
_geom_bond_atom_site_label_1
_geom_bond_atom_site_label_2
_geom_bond_distance
_geom_bond_site_symmetry_2
Cu1 O11 1.9452(17) .
Cu1 O11 1.9452(17) 3_675
Cu1 O2 1.9956(18) 3_675
Cu1 O2 1.9956(19) .
Cu1 O3 2.4054(19) 2_655
Cu1 O3 2.4054(19) 4_575
Cu2 O4 1.9417(19) 4_575
Cu2 O9 1.948(2) 2_545
Cu2 O11 1.9497(18) .
Cu2 N1 1.993(3) .
Cu3 O6 1.944(2) .
Cu3 O11 1.9652(17) .
Cu3 O1 1.9668(19) .
Cu3 N3 1.991(2) .
N1 C21 1.321(4) .
N1 C19 1.368(4) .
N2 C21 1.333(4) .
N2 C20 1.360(5) .
N2 C22 1.467(5) .
N3 C25 1.318(4) .
N3 C23 1.374(4) .
N4 C25 1.339(4) .
N4 C24 1.365(5) .
N4 C26 1.473(4) .
O1 C7 1.260(3) .
O2 C7 1.252(3) .
O3 C8 1.238(3) .
O3 Cu1 2.4054(19) 2_645
O4 C8 1.279(3) .
O4 Cu2 1.9417(19) 4_676
O5 C3 1.364(4) .
O5 C9 1.424(4) .
O6 C16 1.273(4) .
O7 C16 1.234(4) .
O8 C17 1.230(4) .
O9 C17 1.283(4) .
O9 Cu2 1.948(2) 2
O10 C14 1.368(4) .
O10 C18 1.421(4) .
O11 H11D 0.9800 .
C1 C2 1.390(4) .
C1 C6 1.403(4) .
C1 C7 1.514(4) .
C2 C3 1.393(4) .
C2 H2 0.9300 .
C3 C4 1.390(4) .
C4 C5 1.396(4) .
C4 H4 0.9300 .
C5 C6 1.387(4) .
C5 C8 1.513(4) .
C6 H6 0.9300 .
C9 H9A 0.9600 .
C9 H9B 0.9600 .
C9 H9C 0.9600 .
C10 C15 1.390(4) .
C10 C11 1.396(4) .
C10 C16 1.503(4) .
C11 C12 1.386(4) .
C11 H11 0.9300 .
C12 C13 1.386(4) .
C12 C17 1.504(4) .
C13 C14 1.387(4) .
C13 H13 0.9300 .
C14 C15 1.387(4) .
C15 H15 0.9300 .
C18 H18A 0.9600 .
C18 H18B 0.9600 .
C18 H18C 0.9600 .
C19 C20 1.341(6) .
C19 H19 0.9300 .
C20 H20 0.9300 .
C21 H21 0.9300 .
C22 C27 1.513(6) 2_645
C22 H22A 0.9700 .
C22 H22B 0.9700 .
C23 C24 1.352(5) .
C23 H23 0.9300 .
C24 H24 0.9300 .
C25 H25 0.9300 .
C26 C27 1.516(5) .
C26 H26A 0.9700 .
C26 H26B 0.9700 .
C27 C22 1.513(6) 2_655
C27 H27A 0.9700 .
C27 H27B 0.9700 .

loop_
_geom_hbond_atom_site_label_D
_geom_hbond_atom_site_label_H
_geom_hbond_atom_site_label_A
_geom_hbond_distance_DH
_geom_hbond_distance_HA
_geom_hbond_distance_DA
_geom_hbond_angle_DHA
O11 H11D O7 0.98 1.68 2.580(3) 150.7

loop_
_geom_torsion_atom_site_label_1
_geom_torsion_atom_site_label_2
_geom_torsion_atom_site_label_3
_geom_torsion_atom_site_label_4
_geom_torsion
_geom_torsion_site_symmetry_1
_geom_torsion_site_symmetry_4
O4 Cu2 N1 C21 33.2(3) 4_575 .
O9 Cu2 N1 C21 -168.6(3) 2_545 .
O11 Cu2 N1 C21 -78.0(3) . .
O4 Cu2 N1 C19 -160.8(3) 4_575 .
O9 Cu2 N1 C19 -2.6(3) 2_545 .
O11 Cu2 N1 C19 88.0(3) . .
O6 Cu3 N3 C25 -140.9(3) . .
O1 Cu3 N3 C25 39.7(3) . .
O6 Cu3 N3 C23 26.2(3) . .
O1 Cu3 N3 C23 -153.2(3) . .
O11 Cu3 O1 C7 19.5(3) . .
N3 Cu3 O1 C7 -159.7(3) . .
O11 Cu1 O2 C7 -41.5(2) . .
O11 Cu1 O2 C7 138.5(2) 3_675 .
O3 Cu1 O2 C7 42.5(2) 2_655 .
O3 Cu1 O2 C7 -137.5(2) 4_575 .
O11 Cu3 O6 C16 -7.0(3) . .
N3 Cu3 O6 C16 172.2(3) . .
O2 Cu1 O11 Cu2 120.82(9) 3_675 .
O2 Cu1 O11 Cu2 -59.18(9) . .
O3 Cu1 O11 Cu2 -149.15(9) 2_655 .
O3 Cu1 O11 Cu2 30.85(9) 4_575 .
O2 Cu1 O11 Cu3 -120.34(10) 3_675 .
O2 Cu1 O11 Cu3 59.66(10) . .
O3 Cu1 O11 Cu3 -30.31(9) 2_655 .
O3 Cu1 O11 Cu3 149.69(9) 4_575 .
O4 Cu2 O11 Cu1 -64.56(10) 4_575 .
O9 Cu2 O11 Cu1 137.23(10) 2_545 .
N1 Cu2 O11 Cu1 45.20(17) . .
O4 Cu2 O11 Cu3 172.91(8) 4_575 .
O9 Cu2 O11 Cu3 14.71(10) 2_545 .
N1 Cu2 O11 Cu3 -77.32(15) . .
O6 Cu3 O11 Cu1 127.15(12) . .
O1 Cu3 O11 Cu1 -53.33(11) . .
O6 Cu3 O11 Cu2 -113.16(11) . .
O1 Cu3 O11 Cu2 66.36(10) . .
C6 C1 C2 C3 0.1(4) . .
C7 C1 C2 C3 177.3(3) . .
C9 O5 C3 C4 -5.8(5) . .
C9 O5 C3 C2 175.9(3) . .
C1 C2 C3 O5 179.8(3) . .
C1 C2 C3 C4 1.3(5) . .
O5 C3 C4 C5 -180.0(3) . .
C2 C3 C4 C5 -1.7(5) . .
C3 C4 C5 C6 0.6(4) . .
C3 C4 C5 C8 -176.1(3) . .
C4 C5 C6 C1 0.9(4) . .
C8 C5 C6 C1 177.3(2) . .
C2 C1 C6 C5 -1.2(4) . .
C7 C1 C6 C5 -178.3(2) . .
Cu1 O2 C7 O1 11.6(4) . .
Cu1 O2 C7 C1 -167.29(18) . .
Cu3 O1 C7 O2 2.2(5) . .
Cu3 O1 C7 C1 -178.96(19) . .
C2 C1 C7 O2 28.6(4) . .
C6 C1 C7 O2 -154.2(3) . .
C2 C1 C7 O1 -150.4(3) . .
C6 C1 C7 O1 26.8(4) . .
Cu1 O3 C8 O4 28.5(4) 2_645 .
Cu1 O3 C8 C5 -156.22(18) 2_645 .
Cu2 O4 C8 O3 19.2(4) 4_676 .
Cu2 O4 C8 C5 -156.27(18) 4_676 .
C6 C5 C8 O3 152.6(3) . .
C4 C5 C8 O3 -30.8(4) . .
C6 C5 C8 O4 -31.6(4) . .
C4 C5 C8 O4 145.0(3) . .
C15 C10 C11 C12 -1.1(5) . .
C16 C10 C11 C12 179.9(3) . .
C10 C11 C12 C13 -0.8(5) . .
C10 C11 C12 C17 175.9(3) . .
C11 C12 C13 C14 2.0(5) . .
C17 C12 C13 C14 -174.8(3) . .
C18 O10 C14 C13 -9.0(5) . .
C18 O10 C14 C15 171.6(3) . .
C12 C13 C14 O10 179.4(3) . .
C12 C13 C14 C15 -1.2(5) . .
O10 C14 C15 C10 178.8(3) . .
C13 C14 C15 C10 -0.7(5) . .
C11 C10 C15 C14 1.9(5) . .
C16 C10 C15 C14 -179.1(3) . .
Cu3 O6 C16 O7 3.1(6) . .
Cu3 O6 C16 C10 -177.0(2) . .
C15 C10 C16 O7 3.1(5) . .
C11 C10 C16 O7 -177.9(3) . .
C15 C10 C16 O6 -176.7(3) . .
C11 C10 C16 O6 2.2(5) . .
Cu2 O9 C17 O8 -6.6(4) 2 .
Cu2 O9 C17 C12 169.9(2) 2 .
C13 C12 C17 O8 163.0(3) . .
C11 C12 C17 O8 -13.7(5) . .
C13 C12 C17 O9 -13.5(4) . .
C11 C12 C17 O9 169.8(3) . .
C21 N1 C19 C20 -0.3(4) . .
Cu2 N1 C19 C20 -168.6(3) . .
N1 C19 C20 N2 0.3(5) . .
C21 N2 C20 C19 -0.2(5) . .
C22 N2 C20 C19 -179.2(3) . .
C19 N1 C21 N2 0.1(4) . .
Cu2 N1 C21 N2 168.5(2) . .
C20 N2 C21 N1 0.1(4) . .
C22 N2 C21 N1 179.0(3) . .
C21 N2 C22 C27 59.8(5) . 2_645
C20 N2 C22 C27 -121.4(4) . 2_645
C25 N3 C23 C24 -0.7(5) . .
Cu3 N3 C23 C24 -169.7(3) . .
N3 C23 C24 N4 0.8(5) . .
C25 N4 C24 C23 -0.6(5) . .
C26 N4 C24 C23 177.6(4) . .
C23 N3 C25 N4 0.3(4) . .
Cu3 N3 C25 N4 169.9(2) . .
C24 N4 C25 N3 0.2(4) . .
C26 N4 C25 N3 -178.1(3) . .
C25 N4 C26 C27 -95.0(4) . .
C24 N4 C26 C27 87.1(5) . .
N4 C26 C27 C22 67.1(4) . 2_655
